data_7050167
loop_
_publ_author_name
'Miroslav Dudi\<c'
'Pavel Lhot\'ak'
'Ivan Stibor'
'Hana Pet\<r\'i\<ckov\'a'
'Kamil Lang'

_publ_section_title
;
 (Thia)calix[4]arene--porphyrin conjugates: novel receptors for
 fullerene complexation with C70 over C60 selectivity
;
_journal_issue 1
_journal_name_full 'New J. Chem.'
_journal_page_first 85
_journal_page_last 90
_journal_paper_doi 10.1039/b307988k
_journal_volume 28
_journal_year 2004
_chemical_compound_source
;
?
;
_chemical_formula_moiety ' C60 H68 N2 O7 S4 '
_chemical_formula_sum 'C60 H68 N2 O7 S4'
_chemical_formula_weight 1057.47
_chemical_name_systematic
;
?
;
_space_group_IT_number 14
_symmetry_cell_setting monoclinic
_symmetry_space_group_name_Hall '-P 2ybc'
_symmetry_space_group_name_H-M 'P 1 21/c 1'
_atom_sites_solution_hydrogens geom
_atom_sites_solution_primary direct
_audit_creation_date 03-11-09
_audit_creation_method CRYSTALS_ver_12-03-99
_cell_angle_alpha 90.007(9)
_cell_angle_beta 112.25(1)
_cell_angle_gamma 90.00(1)
_cell_formula_units_Z 4
_cell_length_a 18.037(3)
_cell_length_b 17.973(2)
_cell_length_c 19.697(2)
_cell_measurement_reflns_used 9
_cell_measurement_temperature 293
_cell_measurement_theta_max 39
_cell_measurement_theta_min 5
_cell_volume 5909.9(14)
_computing_cell_refinement
;
Cad4 Express, (Enraf-Nonius, 1989)
;
_computing_data_collection
;
Cad4 Express, (Enraf-Nonius, 1989)
;
_computing_data_reduction
;
RC93 (Watkin, Prout & Lilley, 1994)
;
_computing_molecular_graphics
;
CAMERON (Watkin et al 1996)
;
_computing_publication_material
;
CRYSTALS (Watkin et al 2001)
;
_computing_structure_refinement
;
CRYSTALS (Watkin et al 2001)
;
_computing_structure_solution
;
SIR92 (Altomare et al, 1994)
;
_diffrn_ambient_temperature 293
_diffrn_measured_fraction_theta_full 1.000
_diffrn_measured_fraction_theta_max 1.000
_diffrn_measurement_device_type
;
Enraf-Nonius CAD4
;
_diffrn_measurement_method \w/2\q
_diffrn_radiation_monochromator graphite
_diffrn_radiation_type 'Cu K\a'
_diffrn_radiation_wavelength 1.54180
_diffrn_reflns_av_R_equivalents 0.07
_diffrn_reflns_limit_h_max 21
_diffrn_reflns_limit_h_min 0
_diffrn_reflns_limit_k_max 21
_diffrn_reflns_limit_k_min -21
_diffrn_reflns_limit_l_max 22
_diffrn_reflns_limit_l_min -23
_diffrn_reflns_number 22555
_diffrn_reflns_theta_full 69.947
_diffrn_reflns_theta_max 69.947
_diffrn_reflns_theta_min 2.647
_diffrn_standards_decay_% 24.51
_diffrn_standards_interval_count 0
_diffrn_standards_interval_time 0
_diffrn_standards_number 2
_exptl_absorpt_coefficient_mu 1.881
_exptl_absorpt_correction_T_max 0.91
_exptl_absorpt_correction_T_min 0.67
_exptl_absorpt_correction_type psi-scan
_exptl_absorpt_process_details
;
Azimutal absorption correction (North et al, 1968)
;
_exptl_crystal_colour ' colourless '
_exptl_crystal_density_diffrn 1.188
_exptl_crystal_description ' block '
_exptl_crystal_F_000 2248.000
_exptl_crystal_size_max 0.80
_exptl_crystal_size_mid 0.40
_exptl_crystal_size_min 0.05
_refine_diff_density_max 0.61
_refine_diff_density_min -0.77
_refine_ls_extinction_method None
_refine_ls_goodness_of_fit_ref 1.1699
_refine_ls_hydrogen_treatment mixed
_refine_ls_matrix_type full
_refine_ls_number_parameters 280
_refine_ls_number_reflns 2500
_refine_ls_R_factor_all 0.3075
_refine_ls_R_factor_gt 0.1133
_refine_ls_shift/su_max 0.002410
_refine_ls_structure_factor_coef F
_refine_ls_weighting_details
;
Method = Prince modified Chebychev polynomial, (Watkin, 1994)
W = [weight] * [1-(deltaF/6*sigmaF)^2]^2

4.82 2.17 3.98 1.27 -0.110E-01
;
_refine_ls_weighting_scheme calc
_refine_ls_wR_factor_all 0.2003
_refine_ls_wR_factor_gt 0.1011
_refine_ls_wR_factor_ref 0.1010
_reflns_limit_h_max 20
_reflns_limit_h_min -21
_reflns_limit_k_max 21
_reflns_limit_k_min 0
_reflns_limit_l_max 23
_reflns_limit_l_min 0
_reflns_number_gt 2501
_reflns_number_total 11177
_reflns_threshold_expression I>1.96u(I)
_cod_data_source_file b307988k.txt
_cod_data_source_block CRYSTALS_cif_a
_cod_depositor_comments
;
The following automatic conversions were performed:
'_symmetry_cell_setting' value 'Monoclinic' changed to 'monoclinic'
according to '/home/saulius/struct/CIF-dictionaries/cif_core.dic'
dictionary named 'cif_core.dic' version 2.4.1 from 2010-06-29.

Automatic conversion script
Id: cif_fix_enum 1527 2010-12-29 10:47:43Z saulius 
;
_cod_original_cell_volume 5910.0(13)
_cod_original_sg_symbol_H-M P121/c1
_cod_original_formula_sum ' C60 H68 N2 O7 S4 '
_cod_database_code 7050167

loop_
_symmetry_equiv_pos_as_xyz
x,y,z
-x,-y,-z
-x,y+1/2,-z+1/2
x,-y+1/2,z+1/2

loop_
_atom_site_label
_atom_site_type_symbol
_atom_site_fract_x
_atom_site_fract_y
_atom_site_fract_z
_atom_site_U_iso_or_equiv
_atom_site_occupancy
_atom_site_adp_type
_atom_site_attached_hydrogens
S1 S 0.0896(2) 0.1335(2) 0.47694(18) 0.0450 1.0000 Uani .
S2 S 0.0218(3) 0.1464(2) 0.1807(2) 0.0581 1.0000 Uani .
S3 S 0.3857(2) 0.0107(2) 0.5339(2) 0.0537 1.0000 Uani .
S4 S 0.3180(3) 0.0181(2) 0.2387(2) 0.0659 1.0000 Uani .
N10 N 0.3201(6) 0.2888(6) 0.2287(6) 0.0414 1.0000 Uani .
N13 N 0.2723(9) 0.3086(6) 0.4673(6) 0.0658 1.0000 Uani .
O5 O 0.2020(6) 0.1349(5) 0.2486(5) 0.054(3) 1.0000 Uiso .
O6 O 0.2680(5) 0.1266(5) 0.5415(5) 0.048(3) 1.0000 Uiso .
O7 O 0.1181(6) 0.1685(5) 0.3428(5) 0.047(3) 1.0000 Uiso .
O8 O 0.2776(5) 0.2698(5) 0.5798(5) 0.053(3) 1.0000 Uiso .
O9 O 0.3277(6) 0.0756(6) 0.3850(5) 0.061(3) 1.0000 Uiso .
O14 O 0.2848(6) 0.2495(6) 0.3230(6) 0.076(3) 1.0000 Uiso .
O100 O 0.5117(7) 0.6549(7) 0.1739(6) 0.0902 1.0000 Uiso .
C1 C 0.372(1) 0.7343(9) 0.1317(9) 0.0770 1.0000 Uiso .
C2 C 0.4235(19) 0.6679(18) 0.1613(19) 0.2094 1.0000 Uiso .
C11 C 0.152(1) 0.0543(8) 0.4804(8) 0.0579 1.0000 Uiso .
C12 C 0.164(1) 0.0694(9) 0.2105(9) 0.0598 1.0000 Uiso .
C15 C 0.2819(8) 0.0017(7) 0.5066(7) 0.0392 1.0000 Uiso .
C16 C 0.3735(7) 0.3465(7) 0.2604(7) 0.0326 1.0000 Uiso .
C17 C 0.1627(8) -0.0742(8) 0.4474(7) 0.0417 1.0000 Uiso .
C18 C 0.0187(8) 0.1229(7) 0.3847(7) 0.0425 1.0000 Uiso .
C19 C -0.0542(9) 0.0944(7) 0.3703(8) 0.0505 1.0000 Uiso .
C20 C 0.1146(8) -0.0121(7) 0.4487(7) 0.0403 1.0000 Uiso .
C21 C 0.2744(9) 0.2554(8) 0.5172(8) 0.0521 1.0000 Uiso .
C22 C 0.1731(8) -0.0548(8) 0.1796(7) 0.0468 1.0000 Uiso .
C23 C 0.0924(8) -0.0614(7) 0.1496(7) 0.0395 1.0000 Uiso .
C24 C 0.2726(9) 0.3866(8) 0.4803(8) 0.0514 1.0000 Uiso .
C25 C 0.4747(8) 0.4672(7) 0.3187(7) 0.0414 1.0000 Uiso .
C26 C 0.0447(9) 0.0031(8) 0.1499(8) 0.0472 1.0000 Uiso .
C28 C 0.2426(8) -0.0660(8) 0.4746(7) 0.0428 1.0000 Uiso .
C29 C -0.0067(8) 0.1260(7) 0.2553(7) 0.0433 1.0000 Uiso .
C30 C 0.3864(8) 0.3993(7) 0.2178(8) 0.0481 1.0000 Uiso .
C31 C 0.2304(9) 0.0620(8) 0.5068(8) 0.0494 1.0000 Uiso .
C32 C 0.4145(8) 0.3531(8) 0.3375(8) 0.0473 1.0000 Uiso .
C33 C 0.4396(8) 0.4582(8) 0.2451(7) 0.0452 1.0000 Uiso .
C34 C 0.3925(8) -0.0298(8) 0.4545(8) 0.0493 1.0000 Uiso .
C35 C -0.0821(8) 0.0979(7) 0.2421(8) 0.0433 1.0000 Uiso .
C36 C 0.0453(8) 0.1408(8) 0.3278(7) 0.0415 1.0000 Uiso .
C37 C 0.0822(9) 0.0666(8) 0.1829(7) 0.0494 1.0000 Uiso .
C38 C 0.2245(9) 0.1898(8) 0.2066(8) 0.0505 1.0000 Uiso .
C39 C 0.1214(8) -0.1457(8) 0.4102(7) 0.0457 1.0000 Uiso .
C40 C 0.3605(8) 0.0071(8) 0.3863(8) 0.0497 1.0000 Uiso .
C41 C -0.1080(9) 0.0786(8) 0.2982(8) 0.0536 1.0000 Uiso .
C42 C 0.2148(9) 0.0101(8) 0.2115(8) 0.0546 1.0000 Uiso .
C43 C 0.2777(9) 0.2444(8) 0.2555(8) 0.0548 1.0000 Uiso .
C44 C 0.4651(9) 0.4138(8) 0.3635(9) 0.0581 1.0000 Uiso .
C45 C 0.2785(9) 0.1795(7) 0.4896(8) 0.0519 1.0000 Uiso .
C46 C 0.3549(8) -0.0305(8) 0.3227(7) 0.0436 1.0000 Uiso .
C47 C 0.4238(8) -0.0999(8) 0.4582(8) 0.0547 1.0000 Uiso .
C48 C 0.315(1) 0.431(1) 0.4581(9) 0.0705 1.0000 Uiso .
C49 C 0.3888(9) -0.0995(8) 0.3292(8) 0.0589 1.0000 Uiso .
C50 C 0.455(1) -0.2188(9) 0.3981(9) 0.0664 1.0000 Uiso .
C51 C 0.0469(11) -0.133(1) 0.113(1) 0.0819 1.0000 Uiso .
C52 C 0.4233(9) -0.1373(9) 0.3952(9) 0.0624 1.0000 Uiso .
C54 C -0.024(1) -0.151(1) 0.134(1) 0.0805 1.0000 Uiso .
C55 C -0.1875(11) 0.042(1) 0.283(1) 0.0820 1.0000 Uiso .
C56 C 0.3173(11) 0.510(1) 0.464(1) 0.0796 1.0000 Uiso .
C57 C 0.529(1) 0.5339(9) 0.3521(9) 0.0770 1.0000 Uiso .
C58 C 0.2713(11) 0.5404(11) 0.496(1) 0.0824 1.0000 Uiso .
C59 C 0.0128(11) -0.122(1) 0.0294(9) 0.0813 1.0000 Uiso .
C60 C 0.225(1) 0.494(1) 0.5219(9) 0.0802 1.0000 Uiso .
C61 C 0.2219(11) 0.4163(11) 0.514(1) 0.0882 1.0000 Uiso .
C62 C 0.1053(11) -0.200(1) 0.134(1) 0.0921 1.0000 Uiso .
C71 C 0.265(1) 0.6245(9) 0.5082(9) 0.0751 1.0000 Uiso .
C100 C -0.172(3) -0.035(2) 0.325(2) 0.1120 0.5000 Uiso .
C101 C -0.2246(16) 0.0782(17) 0.3400(15) 0.0982 0.7000 Uiso .
C102 C -0.2546(17) 0.0852(18) 0.2207(16) 0.1109 0.7000 Uiso .
C103 C -0.238(3) 0.027(3) 0.208(3) 0.0532 0.3000 Uiso .
C104 C -0.1903(19) -0.0312(16) 0.2396(18) 0.0595 0.5000 Uiso .
C105 C 0.405(5) -0.270(5) 0.416(5) 0.0785 0.2000 Uiso .
C106 C 0.3808(12) -0.2657(11) 0.3563(12) 0.0680 0.8000 Uiso .
C107 C 0.5148(12) -0.221(1) 0.3639(11) 0.0999 1.0000 Uiso .
C108 C 0.4949(14) -0.2480(13) 0.4750(11) 0.1263 1.0000 Uiso .
C109 C 0.1285(12) -0.204(1) 0.4683(11) 0.1011 1.0000 Uiso .
C110 C 0.0290(19) -0.145(2) 0.3827(18) 0.0645 0.5000 Uiso .
C111 C 0.043(2) -0.136(2) 0.3519(18) 0.0652 0.5000 Uiso .
C112 C 0.148(2) -0.1649(19) 0.3483(18) 0.0669 0.5000 Uiso .
C113 C 0.1727(18) -0.1956(17) 0.3810(17) 0.0547 0.5000 Uiso .
C114 C -0.208(4) 0.013(4) 0.341(3) 0.0746 0.3000 Uiso .
H191 H -0.0717(9) 0.0848(7) 0.4120(8) 0.0606 1.0000 Uiso .
H201 H 0.0549(8) -0.0156(7) 0.4267(7) 0.0484 1.0000 Uiso .
H221 H 0.2061(8) -0.0997(8) 0.1804(7) 0.0562 1.0000 Uiso .
H261 H -0.0150(9) 0.0016(8) 0.1253(8) 0.0566 1.0000 Uiso .
H281 H 0.2758(8) -0.1097(8) 0.4722(7) 0.0514 1.0000 Uiso .
H301 H 0.3551(8) 0.3967(7) 0.1638(8) 0.0577 1.0000 Uiso .
H321 H 0.4059(8) 0.3158(8) 0.3715(8) 0.0568 1.0000 Uiso .
H331 H 0.4515(8) 0.4938(8) 0.2115(7) 0.0542 1.0000 Uiso .
H351 H -0.1195(8) 0.0911(7) 0.1900(8) 0.0520 1.0000 Uiso .
H381 H 0.2506(9) 0.1657(8) 0.1756(8) 0.0606 1.0000 Uiso .
H382 H 0.1747(9) 0.2161(8) 0.1743(8) 0.0606 1.0000 Uiso .
H441 H 0.4965(9) 0.4182(8) 0.4174(9) 0.0697 1.0000 Uiso .
H451 H 0.3318(9) 0.1707(7) 0.4864(8) 0.0623 1.0000 Uiso .
H452 H 0.2353(9) 0.1732(7) 0.4399(8) 0.0623 1.0000 Uiso .
H471 H 0.4488(8) -0.1251(8) 0.5068(8) 0.0656 1.0000 Uiso .
H481 H 0.350(1) 0.408(1) 0.4349(9) 0.0846 1.0000 Uiso .
H491 H 0.3906(9) -0.1236(8) 0.2841(8) 0.0707 1.0000 Uiso .
H541 H -0.050(1) -0.198(1) 0.109(1) 0.0966 1.0000 Uiso .
H542 H -0.004(1) -0.158(1) 0.188(1) 0.0966 1.0000 Uiso .
H543 H -0.063(1) -0.109(1) 0.118(1) 0.0966 1.0000 Uiso .
H561 H 0.3509(11) 0.542(1) 0.445(1) 0.0955 1.0000 Uiso .
H571 H 0.550(1) 0.5298(9) 0.4068(9) 0.0924 1.0000 Uiso .
H572 H 0.575(1) 0.5342(9) 0.3353(9) 0.0924 1.0000 Uiso .
H573 H 0.498(1) 0.5811(9) 0.3364(9) 0.0924 1.0000 Uiso .
H591 H -0.0169(11) -0.167(1) 0.0036(9) 0.0976 1.0000 Uiso .
H592 H 0.0585(11) -0.112(1) 0.0136(9) 0.0976 1.0000 Uiso .
H593 H -0.0242(11) -0.078(1) 0.0166(9) 0.0976 1.0000 Uiso .
H601 H 0.192(1) 0.518(1) 0.5465(9) 0.0962 1.0000 Uiso .
H611 H 0.1879(11) 0.3828(11) 0.530(1) 0.1058 1.0000 Uiso .
H621 H 0.0765(11) -0.246(1) 0.111(1) 0.1105 1.0000 Uiso .
H622 H 0.1294(11) -0.206(1) 0.188(1) 0.1105 1.0000 Uiso .
H623 H 0.1487(11) -0.189(1) 0.115(1) 0.1105 1.0000 Uiso .
H711 H 0.227(1) 0.6357(9) 0.5331(9) 0.0901 1.0000 Uiso .
H712 H 0.319(1) 0.6437(9) 0.5387(9) 0.0901 1.0000 Uiso .
H713 H 0.245(1) 0.6492(9) 0.4590(9) 0.0901 1.0000 Uiso .
H1071 H 0.5355(12) -0.273(1) 0.3662(11) 0.1199 1.0000 Uiso .
H1072 H 0.5600(12) -0.187(1) 0.3915(11) 0.1199 1.0000 Uiso .
H1073 H 0.4900(12) -0.205(1) 0.3116(11) 0.1199 1.0000 Uiso .
H1081 H 0.5144(14) -0.2999(13) 0.4737(11) 0.1515 1.0000 Uiso .
H1082 H 0.5414(14) -0.2152(13) 0.5026(11) 0.1515 1.0000 Uiso .
H1083 H 0.4558(14) -0.2480(13) 0.4999(11) 0.1515 1.0000 Uiso .
H1091 H 0.1016(12) -0.251(1) 0.4451(11) 0.1213 1.0000 Uiso .
H1092 H 0.1027(12) -0.184(1) 0.5015(11) 0.1213 1.0000 Uiso .
H1093 H 0.1865(12) -0.214(1) 0.4973(11) 0.1213 1.0000 Uiso .
H21 H 0.4214(19) 0.6603(18) 0.2109(19) 0.2512 1.0000 Uiso .
H22 H 0.3946(19) 0.6262(18) 0.1282(19) 0.2512 1.0000 Uiso .
H11 H 0.316(1) 0.7265(9) 0.1300(9) 0.0923 1.0000 Uiso .
H12 H 0.397(1) 0.7780(9) 0.1637(9) 0.0923 1.0000 Uiso .
H13 H 0.370(1) 0.7438(9) 0.0810(9) 0.0923 1.0000 Uiso .
H1061 H 0.3968(12) -0.3190(11) 0.3562(12) 0.0816 0.8000 Uiso .
H1062 H 0.3406(12) -0.2616(11) 0.3799(12) 0.0816 0.8000 Uiso .
H1063 H 0.3567(12) -0.2471(11) 0.3047(12) 0.0816 0.8000 Uiso .
H1051 H 0.423(5) -0.323(5) 0.418(5) 0.0942 0.2000 Uiso .
H1052 H 0.390(5) -0.259(5) 0.459(5) 0.0942 0.2000 Uiso .
H1053 H 0.357(5) -0.261(5) 0.369(5) 0.0942 0.2000 Uiso .
H1101 H 0.0059(19) -0.193(2) 0.3591(18) 0.0774 0.5000 Uiso .
H1102 H 0.0121(19) -0.135(2) 0.4247(18) 0.0774 0.5000 Uiso .
H1103 H 0.0093(19) -0.104(2) 0.3459(18) 0.0774 0.5000 Uiso .
H1111 H 0.020(2) -0.185(2) 0.3302(18) 0.0783 0.5000 Uiso .
H1112 H 0.007(2) -0.112(2) 0.3734(18) 0.0783 0.5000 Uiso .
H1113 H 0.048(2) -0.103(2) 0.3127(18) 0.0783 0.5000 Uiso .
H1121 H 0.122(2) -0.2118(19) 0.3234(18) 0.0802 0.5000 Uiso .
H1122 H 0.208(2) -0.1721(19) 0.3693(18) 0.0802 0.5000 Uiso .
H1123 H 0.134(2) -0.1233(19) 0.3120(18) 0.0802 0.5000 Uiso .
H1131 H 0.1422(18) -0.2413(17) 0.3574(17) 0.0656 0.5000 Uiso .
H1132 H 0.2231(18) -0.2102(17) 0.4225(17) 0.0656 0.5000 Uiso .
H1133 H 0.1864(18) -0.1667(17) 0.3439(17) 0.0656 0.5000 Uiso .
H1011 H -0.2778(16) 0.0554(17) 0.3321(15) 0.1178 0.7000 Uiso .
H1012 H -0.1866(16) 0.0680(17) 0.3913(15) 0.1178 0.7000 Uiso .
H1013 H -0.2310(16) 0.1332(17) 0.3320(15) 0.1178 0.7000 Uiso .
H1021 H -0.3079(17) 0.0613(18) 0.2098(16) 0.1331 0.7000 Uiso .
H1022 H -0.2562(17) 0.1378(18) 0.2367(16) 0.1331 0.7000 Uiso .
H1023 H -0.2416(17) 0.0845(18) 0.1756(16) 0.1331 0.7000 Uiso .
H1031 H -0.288(3) 0.002(3) 0.207(3) 0.0639 0.3000 Uiso .
H1032 H -0.252(3) 0.076(3) 0.182(3) 0.0639 0.3000 Uiso .
H1033 H -0.211(3) -0.005(3) 0.183(3) 0.0639 0.3000 Uiso .
H1041 H -0.2426(19) -0.0571(16) 0.2285(18) 0.0714 0.5000 Uiso .
H1042 H -0.1456(19) -0.0646(16) 0.2697(18) 0.0714 0.5000 Uiso .
H1043 H -0.1839(19) -0.0187(16) 0.1926(18) 0.0714 0.5000 Uiso .
H1001 H -0.225(3) -0.059(2) 0.314(2) 0.1343 0.5000 Uiso .
H1002 H -0.145(3) -0.026(2) 0.379(2) 0.1343 0.5000 Uiso .
H1003 H -0.138(3) -0.068(2) 0.308(2) 0.1343 0.5000 Uiso .
H1141 H -0.262(4) -0.010(4) 0.322(3) 0.0895 0.3000 Uiso .
H1142 H -0.207(4) 0.057(4) 0.373(3) 0.0895 0.3000 Uiso .
H1143 H -0.167(4) -0.024(4) 0.371(3) 0.0895 0.3000 Uiso .
H1 H 0.5710 0.6857 0.2002 0.0500 1.0000 Uiso .

loop_
_atom_site_aniso_label
_atom_site_aniso_U_11
_atom_site_aniso_U_22
_atom_site_aniso_U_33
_atom_site_aniso_U_23
_atom_site_aniso_U_13
_atom_site_aniso_U_12
S1 0.056(3) 0.043(2) 0.032(2) -0.0055(19) 0.0111(19) 0.008(2)
S2 0.092(3) 0.041(2) 0.042(2) 0.008(2) 0.026(2) 0.005(2)
S3 0.053(3) 0.059(3) 0.042(2) -0.003(2) 0.010(2) -0.002(2)
S4 0.074(3) 0.079(3) 0.058(3) -0.002(2) 0.040(3) -0.007(3)
N10 0.031(7) 0.041(7) 0.056(8) 0.008(6) 0.021(6) -0.012(6)
N13 0.140(13) 0.018(6) 0.054(8) -0.005(6) 0.054(9) -0.004(8)

loop_
_atom_type_symbol
_atom_type_scat_dispersion_real
_atom_type_scat_dispersion_imag
_atom_type_scat_Cromer_Mann_a1
_atom_type_scat_Cromer_Mann_b1
_atom_type_scat_Cromer_Mann_a2
_atom_type_scat_Cromer_Mann_b2
_atom_type_scat_Cromer_Mann_a3
_atom_type_scat_Cromer_Mann_b3
_atom_type_scat_Cromer_Mann_a4
_atom_type_scat_Cromer_Mann_b4
_atom_type_scat_Cromer_Mann_c
_atom_type_scat_source
'S   ' 0.3331 0.5567 6.9053 1.4679 5.2034 22.2151 1.4379 0.2536 1.5863 56.1720 0.8669 International_Tables_Vol_IV_Table_2.2B
'O   ' 0.0492 0.0322 3.0485 13.2771 2.2868 5.7011 1.5463 0.3239 0.8670 32.9089 0.2508 International_Tables_Vol_IV_Table_2.2B
'N   ' 0.0311 0.0180 12.2126 0.0057 3.1322 9.8933 2.0125 28.9975 1.1663 0.5826 -11.5290 International_Tables_Vol_IV_Table_2.2B
'C   ' 0.0181 0.0091 2.3100 20.8439 1.0200 10.2075 1.5886 0.5687 0.8650 51.6512 0.2156 International_Tables_Vol_IV_Table_2.2B
'H   ' 0.0000 0.0000 0.4930 10.5109 0.3229 26.1257 0.1402 3.1424 0.0408 57.7998 0.0030 International_Tables_Vol_IV_Table_2.2B

loop_
_geom_angle_atom_site_label_1
_geom_angle_site_symmetry_1
_geom_angle_atom_site_label_2
_geom_angle_site_symmetry_2
_geom_angle_atom_site_label_3
_geom_angle_site_symmetry_3
_geom_angle
_geom_angle_publ_flag
C11 . S1 . C18 . 98.6(7) yes
C29 . S2 . C37 . 100.3(6) yes
C15 . S3 . C34 . 96.5(6) yes
C42 . S4 . C46 . 103.1(7) yes
C16 . N10 . C43 . 131.7(12) yes
C21 . N13 . C24 . 124.4(12) yes
C12 . O5 . C38 . 116.6(10) yes
C31 . O6 . C45 . 111.7(10) yes
C2 . O100 . H1 . 137.510 no
C2 . C1 . H11 . 111.8(14) no
C2 . C1 . H12 . 108.5(15) no
H11 . C1 . H12 . 109.476 no
C2 . C1 . H13 . 108.0(15) no
H11 . C1 . H13 . 109.476 no
H12 . C1 . H13 . 109.476 no
O100 . C2 . C1 . 129.9(23) yes
O100 . C2 . H21 . 104.1(14) no
C1 . C2 . H21 . 103.9(15) no
O100 . C2 . H22 . 104.1(14) no
C1 . C2 . H22 . 104.5(15) no
H21 . C2 . H22 . 109.467 no
S1 . C11 . C20 . 117.8(11) yes
S1 . C11 . C31 . 119.7(12) yes
C20 . C11 . C31 . 122.3(14) yes
O5 . C12 . C37 . 118.2(14) yes
O5 . C12 . C42 . 116.0(14) yes
C37 . C12 . C42 . 125.4(15) yes
S3 . C15 . C28 . 120.7(10) yes
S3 . C15 . C31 . 123.4(11) yes
C28 . C15 . C31 . 115.6(12) yes
N10 . C16 . C30 . 120.0(12) yes
N10 . C16 . C32 . 122.3(12) yes
C30 . C16 . C32 . 117.7(13) yes
C20 . C17 . C28 . 118.5(13) yes
C20 . C17 . C39 . 118.7(12) yes
C28 . C17 . C39 . 122.7(13) yes
S1 . C18 . C19 . 121.5(11) yes
S1 . C18 . C36 . 117.0(10) yes
C19 . C18 . C36 . 121.4(13) yes
C18 . C19 . C41 . 122.4(14) yes
C18 . C19 . H191 . 118.8(9) no
C41 . C19 . H191 . 118.8(9) no
C11 . C20 . C17 . 118.8(13) yes
C11 . C20 . H201 . 120.5(8) no
C17 . C20 . H201 . 120.6(8) no
N13 . C21 . O8 . 123.3(13) yes
N13 . C21 . C45 . 111.9(12) yes
O8 . C21 . C45 . 124.7(14) yes
C23 . C22 . C42 . 125.1(14) yes
C23 . C22 . H221 . 118.1(9) no
C42 . C22 . H221 . 116.7(9) no
C22 . C23 . C26 . 118.1(13) yes
C22 . C23 . C51 . 124.7(14) yes
C26 . C23 . C51 . 117.2(13) yes
N13 . C24 . C48 . 120.8(15) yes
N13 . C24 . C61 . 119.7(15) yes
C48 . C24 . C61 . 119.5(16) yes
C33 . C25 . C44 . 119.2(14) yes
C33 . C25 . C57 . 121.1(13) yes
C44 . C25 . C57 . 119.6(13) yes
C23 . C26 . C37 . 119.2(13) yes
C23 . C26 . H261 . 120.7(8) no
C37 . C26 . H261 . 120.1(9) no
C15 . C28 . C17 . 123.3(13) yes
C15 . C28 . H281 . 118.8(8) no
C17 . C28 . H281 . 117.8(9) no
S2 . C29 . C35 . 119.7(11) yes
S2 . C29 . C36 . 120.9(11) yes
C35 . C29 . C36 . 119.4(13) yes
C16 . C30 . C33 . 123.6(14) yes
C16 . C30 . H301 . 118.0(8) no
C33 . C30 . H301 . 118.4(9) no
O6 . C31 . C11 . 122.3(14) yes
O6 . C31 . C15 . 116.1(13) yes
C11 . C31 . C15 . 121.4(14) yes
C16 . C32 . C44 . 117.6(13) yes
C16 . C32 . H321 . 120.6(8) no
C44 . C32 . H321 . 121.8(9) no
C25 . C33 . C30 . 118.6(14) yes
C25 . C33 . H331 . 120.2(8) no
C30 . C33 . H331 . 121.3(9) no
S3 . C34 . C40 . 120.5(11) yes
S3 . C34 . C47 . 119.7(11) yes
C40 . C34 . C47 . 119.6(13) yes
C29 . C35 . C41 . 122.9(14) yes
C29 . C35 . H351 . 118.0(8) no
C41 . C35 . H351 . 119.0(9) no
O7 . C36 . C18 . 120.8(12) yes
O7 . C36 . C29 . 121.3(12) yes
C18 . C36 . C29 . 117.8(13) yes
S2 . C37 . C12 . 122.3(12) yes
S2 . C37 . C26 . 118.3(11) yes
C12 . C37 . C26 . 119.1(15) yes
O5 . C38 . C43 . 109.9(12) yes
O5 . C38 . H381 . 110.7(7) no
C43 . C38 . H381 . 110.7(9) no
O5 . C38 . H382 . 107.9(7) no
C43 . C38 . H382 . 108.2(8) no
H381 . C38 . H382 . 109.467 no
C17 . C39 . C109 . 109.3(12) yes
C17 . C39 . C110 . 115.0(17) yes
C109 . C39 . C110 . 92.6(17) yes
C17 . C39 . C111 . 115.3(18) yes
C109 . C39 . C111 . 117.2(18) yes
C110 . C39 . C111 . 29.0(15) yes
C17 . C39 . C112 . 109.5(16) yes
C109 . C39 . C112 . 119.2(17) yes
C110 . C39 . C112 . 110.6(20) yes
C111 . C39 . C112 . 84.5(20) yes
C17 . C39 . C113 . 114.5(15) yes
C109 . C39 . C113 . 89.3(16) yes
C110 . C39 . C113 . 126.5(20) yes
C111 . C39 . C113 . 108.5(19) yes
C112 . C39 . C113 . 31.7(14) yes
O9 . C40 . C34 . 117.4(13) yes
O9 . C40 . C46 . 122.6(13) yes
C34 . C40 . C46 . 119.5(13) yes
C19 . C41 . C35 . 115.9(14) yes
C19 . C41 . C55 . 122.1(14) yes
C35 . C41 . C55 . 121.9(14) yes
S4 . C42 . C12 . 124.1(12) yes
S4 . C42 . C22 . 122.5(12) yes
C12 . C42 . C22 . 112.9(13) yes
N10 . C43 . O14 . 120.9(14) yes
N10 . C43 . C38 . 118.1(13) yes
O14 . C43 . C38 . 121.1(14) yes
C25 . C44 . C32 . 122.9(14) yes
C25 . C44 . H441 . 118.2(9) no
C32 . C44 . H441 . 118.9(9) no
O6 . C45 . C21 . 107.7(11) yes
O6 . C45 . H451 . 109.0(7) no
C21 . C45 . H451 . 110.6(8) no
O6 . C45 . H452 . 110.6(7) no
C21 . C45 . H452 . 109.5(8) no
H451 . C45 . H452 . 109.467 no
S4 . C46 . C40 . 118.5(11) yes
S4 . C46 . C49 . 122.2(11) yes
C40 . C46 . C49 . 118.6(13) yes
C34 . C47 . C52 . 121.8(14) yes
C34 . C47 . H471 . 119.6(9) no
C52 . C47 . H471 . 118.6(9) no
C24 . C48 . C56 . 126.3(17) yes
C24 . C48 . H481 . 116.9(10) no
C56 . C48 . H481 . 116.8(11) no
C46 . C49 . C52 . 123.9(15) yes
C46 . C49 . H491 . 118.2(9) no
C52 . C49 . H491 . 117.9(9) no
C52 . C50 . C105 . 110.9(38) yes
C52 . C50 . C106 . 105.5(14) yes
C105 . C50 . C106 . 43.0(37) yes
C52 . C50 . C107 . 109.3(15) yes
C105 . C50 . C107 . 137.6(39) yes
C106 . C50 . C107 . 112.3(16) yes
C52 . C50 . C108 . 113.2(15) yes
C105 . C50 . C108 . 68.8(40) yes
C106 . C50 . C108 . 109.8(16) yes
C107 . C50 . C108 . 106.9(16) yes
C23 . C51 . C54 . 114.1(15) yes
C23 . C51 . C59 . 108.4(14) yes
C54 . C51 . C59 . 106.4(15) yes
C23 . C51 . C62 . 109.4(14) yes
C54 . C51 . C62 . 108.6(15) yes
C59 . C51 . C62 . 109.9(15) yes
C47 . C52 . C49 . 116.3(14) yes
C47 . C52 . C50 . 122.2(14) yes
C49 . C52 . C50 . 121.4(14) yes
C51 . C54 . H541 . 110.8(10) no
C51 . C54 . H542 . 108.8(10) no
H541 . C54 . H542 . 109.476 no
C51 . C54 . H543 . 108.8(10) no
H541 . C54 . H543 . 109.476 no
H542 . C54 . H543 . 109.476 no
C41 . C55 . C100 . 108.1(21) yes
C41 . C55 . C101 . 106.9(16) yes
C100 . C55 . C101 . 91.5(22) yes
C41 . C55 . C102 . 109.6(17) yes
C100 . C55 . C102 . 141.1(23) yes
C101 . C55 . C102 . 86.7(18) yes
C41 . C55 . C103 . 118.4(24) yes
C100 . C55 . C103 . 107.4(29) yes
C101 . C55 . C103 . 120.6(27) yes
C102 . C55 . C103 . 44.2(21) yes
C41 . C55 . C104 . 108.3(17) yes
C100 . C55 . C104 . 60.8(19) yes
C101 . C55 . C104 . 140.5(20) yes
C102 . C55 . C104 . 97.9(19) yes
C103 . C55 . C104 . 53.7(23) yes
C41 . C55 . C114 . 120.6(27) yes
C100 . C55 . C114 . 46.7(25) yes
C101 . C55 . C114 . 45.3(26) yes
C102 . C55 . C114 . 116.8(30) yes
C103 . C55 . C114 . 120.5(33) yes
C104 . C55 . C114 . 100.1(30) yes
C48 . C56 . C58 . 116.1(18) yes
C48 . C56 . H561 . 123.3(11) no
C58 . C56 . H561 . 120.6(12) no
C25 . C57 . H571 . 108.9(8) no
C25 . C57 . H572 . 109.9(8) no
H571 . C57 . H572 . 109.476 no
C25 . C57 . H573 . 109.6(8) no
H571 . C57 . H573 . 109.476 no
H572 . C57 . H573 . 109.476 no
C56 . C58 . C60 . 119.7(19) yes
C56 . C58 . C71 . 124.6(18) yes
C60 . C58 . C71 . 115.7(17) yes
C51 . C59 . H591 . 110.8(10) no
C51 . C59 . H592 . 108.2(10) no
H591 . C59 . H592 . 109.476 no
C51 . C59 . H593 . 109.3(10) no
H591 . C59 . H593 . 109.476 no
H592 . C59 . H593 . 109.476 no
C58 . C60 . C61 . 123.5(18) yes
C58 . C60 . H601 . 118.6(11) no
C61 . C60 . H601 . 117.8(11) no
C24 . C61 . C60 . 114.9(18) yes
C24 . C61 . H611 . 120.6(10) no
C60 . C61 . H611 . 124.5(11) no
C51 . C62 . H621 . 110.1(10) no
C51 . C62 . H622 . 110.3(10) no
H621 . C62 . H622 . 109.476 no
C51 . C62 . H623 . 108.0(10) no
H621 . C62 . H623 . 109.476 no
H622 . C62 . H623 . 109.476 no
C58 . C71 . H711 . 112.2(10) no
C58 . C71 . H712 . 108.4(10) no
H711 . C71 . H712 . 109.476 no
C58 . C71 . H713 . 107.7(9) no
H711 . C71 . H713 . 109.476 no
H712 . C71 . H713 . 109.476 no
C55 . C100 . C104 . 58.8(19) yes
C55 . C100 . C114 . 60.0(32) yes
C104 . C100 . C114 . 109.6(41) yes
C55 . C100 . H1001 . 107.1(17) no
C104 . C100 . H1001 . 89.6(19) no
C114 . C100 . H1001 . 78.0(36) no
C55 . C100 . H1002 . 109.9(18) no
C104 . C100 . H1002 . 160.6(19) no
C114 . C100 . H1002 . 72.2(35) no
H1001 . C100 . H1002 . 109.476 no
C55 . C100 . H1003 . 111.4(19) no
C104 . C100 . H1003 . 65.6(20) no
C114 . C100 . H1003 . 170.6(35) no
H1001 . C100 . H1003 . 109.476 no
H1002 . C100 . H1003 . 109.476 no
C55 . C100 . H1143 . 105.6(47) no
C104 . C100 . H1143 . 163.7(51) no
C114 . C100 . H1143 . 54.7(33) no
H1001 . C100 . H1143 . 91.0(48) no
H1002 . C100 . H1143 . 22.1(44) no
H1003 . C100 . H1143 . 129.0(42) no
C55 . C101 . C114 . 57.6(30) yes
C55 . C101 . H1011 . 110.2(12) no
C114 . C101 . H1011 . 80.0(32) no
C55 . C101 . H1012 . 108.5(12) no
C114 . C101 . H1012 . 74.3(32) no
H1011 . C101 . H1012 . 109.476 no
C55 . C101 . H1013 . 109.7(13) no
C114 . C101 . H1013 . 166.9(32) no
H1011 . C101 . H1013 . 109.476 no
H1012 . C101 . H1013 . 109.476 no
C55 . C101 . H1142 . 105.3(52) no
C114 . C101 . H1142 . 56.3(40) no
H1011 . C101 . H1142 . 88.9(54) no
H1012 . C101 . H1142 . 24.4(52) no
H1013 . C101 . H1142 . 130.8(51) no
C55 . C102 . C103 . 61.8(28) yes
C55 . C102 . H1021 . 110.6(13) no
C103 . C102 . H1021 . 82.5(32) no
C55 . C102 . H1022 . 109.4(14) no
C103 . C102 . H1022 . 167.6(32) no
H1021 . C102 . H1022 . 109.476 no
C55 . C102 . H1023 . 108.5(13) no
C103 . C102 . H1023 . 67.9(29) no
H1021 . C102 . H1023 . 109.476 no
H1022 . C102 . H1023 . 109.476 no
C55 . C102 . H1032 . 109.8(42) no
C103 . C102 . H1032 . 59.2(31) no
H1021 . C102 . H1032 . 96.1(44) no
H1022 . C102 . H1032 . 120.7(38) no
H1023 . C102 . H1032 . 14.5(42) no
C55 . C103 . C102 . 73.9(32) yes
C55 . C103 . C104 . 67.7(26) yes
C102 . C103 . C104 . 141.6(47) yes
C55 . C103 . H1023 . 105.9(38) no
C102 . C103 . H1023 . 50.7(22) no
C104 . C103 . H1023 . 143.8(49) no
C55 . C103 . H1031 . 108.9(21) no
C102 . C103 . H1031 . 96.0(32) no
C104 . C103 . H1031 . 94.4(25) no
H1023 . C103 . H1031 . 120.4(30) no
C55 . C103 . H1032 . 108.1(23) no
C102 . C103 . H1032 . 43.8(29) no
C104 . C103 . H1032 . 155.4(25) no
H1023 . C103 . H1032 . 11.7(29) no
H1031 . C103 . H1032 . 109.476 no
C55 . C103 . H1033 . 111.4(23) no
C102 . C103 . H1033 . 149.4(30) no
C104 . C103 . H1033 . 54.8(24) no
H1023 . C103 . H1033 . 100.4(26) no
H1031 . C103 . H1033 . 109.476 no
H1032 . C103 . H1033 . 109.476 no
C55 . C104 . C100 . 60.4(20) yes
C55 . C104 . C103 . 58.6(23) yes
C100 . C104 . C103 . 111.3(32) yes
C55 . C104 . H1033 . 96.8(31) no
C100 . C104 . H1033 . 156.6(38) no
C103 . C104 . H1033 . 46.4(20) no
C55 . C104 . H1041 . 110.2(14) no
C100 . C104 . H1041 . 90.8(19) no
C103 . C104 . H1041 . 82.9(25) no
H1033 . C104 . H1041 . 92.6(30) no
C55 . C104 . H1042 . 109.2(14) no
C100 . C104 . H1042 . 63.0(20) no
C103 . C104 . H1042 . 165.9(25) no
H1033 . C104 . H1042 . 136.3(29) no
H1041 . C104 . H1042 . 109.476 no
C55 . C104 . H1043 . 109.0(13) no
C100 . C104 . H1043 . 159.7(19) no
C103 . C104 . H1043 . 71.1(24) no
H1033 . C104 . H1043 . 27.0(29) no
H1041 . C104 . H1043 . 109.476 no
H1042 . C104 . H1043 . 109.476 no
C50 . C105 . C106 . 73.8(54) yes
C50 . C105 . C108 . 58.1(34) yes
C106 . C105 . C108 . 128.8(72) yes
C50 . C105 . H1062 . 111.4(72) no
C106 . C105 . H1062 . 54.2(44) no
C108 . C105 . H1062 . 158.0(79) no
C50 . C105 . H1051 . 113.2(36) no
C106 . C105 . H1051 . 95.5(51) no
C108 . C105 . H1051 . 88.6(32) no
H1062 . C105 . H1051 . 113.3(49) no
C50 . C105 . H1052 . 119.3(38) no
C106 . C105 . H1052 . 141.1(49) no
C108 . C105 . H1052 . 82.5(32) no
H1062 . C105 . H1052 . 88.0(46) no
H1051 . C105 . H1052 . 109.476 no
C50 . C105 . H1053 . 94.8(40) no
C106 . C105 . H1053 . 32.0(49) no
C108 . C105 . H1053 . 152.3(33) no
H1062 . C105 . H1053 . 22.3(46) no
H1051 . C105 . H1053 . 109.476 no
H1052 . C105 . H1053 . 109.476 no
C50 . C106 . C105 . 63.2(48) yes
C50 . C106 . H1061 . 109.6(10) no
C105 . C106 . H1061 . 86.8(51) no
C50 . C106 . H1062 . 110.3(10) no
C105 . C106 . H1062 . 64.2(49) no
H1061 . C106 . H1062 . 109.476 no
C50 . C106 . H1063 . 108.5(10) no
C105 . C106 . H1063 . 163.7(51) no
H1061 . C106 . H1063 . 109.476 no
H1062 . C106 . H1063 . 109.476 no
C50 . C106 . H1053 . 109.1(91) no
C105 . C106 . H1053 . 65.9(82) no
H1061 . C106 . H1053 . 113.2(95) no
H1062 . C106 . H1053 . 3.8(94) no
H1063 . C106 . H1053 . 106.9(91) no
C50 . C107 . H1071 . 109.5(10) no
C50 . C107 . H1072 . 108.8(10) no
H1071 . C107 . H1072 . 109.476 no
C50 . C107 . H1073 . 110.1(10) no
H1071 . C107 . H1073 . 109.476 no
H1072 . C107 . H1073 . 109.476 no
C50 . C108 . C105 . 53.2(32) yes
C50 . C108 . H1081 . 109.9(11) no
C105 . C108 . H1081 . 91.4(32) no
C50 . C108 . H1082 . 109.1(11) no
C105 . C108 . H1082 . 157.2(33) no
H1081 . C108 . H1082 . 109.476 no
C50 . C108 . H1083 . 109.4(11) no
C105 . C108 . H1083 . 69.9(32) no
H1081 . C108 . H1083 . 109.476 no
H1082 . C108 . H1083 . 109.476 no
C39 . C109 . H1091 . 110.8(9) no
C39 . C109 . H1092 . 108.8(9) no
H1091 . C109 . H1092 . 109.476 no
C39 . C109 . H1093 . 108.8(9) no
H1091 . C109 . H1093 . 109.476 no
H1092 . C109 . H1093 . 109.476 no
C39 . C110 . C111 . 69.0(38) yes
C39 . C110 . H1101 . 110.8(14) no
C111 . C110 . H1101 . 90.9(46) no
C39 . C110 . H1102 . 109.9(13) no
C111 . C110 . H1102 . 157.7(46) no
H1101 . C110 . H1102 . 109.476 no
C39 . C110 . H1103 . 107.7(14) no
C111 . C110 . H1103 . 53.1(42) no
H1101 . C110 . H1103 . 109.476 no
H1102 . C110 . H1103 . 109.476 no
C39 . C110 . H1111 . 94.1(26) no
C111 . C110 . H1111 . 54.9(33) no
H1101 . C110 . H1111 . 36.0(22) no
H1102 . C110 . H1111 . 144.9(22) no
H1103 . C110 . H1111 . 85.8(24) no
C39 . C110 . H1112 . 122.3(53) no
C111 . C110 . H1112 . 86.7(52) no
H1101 . C110 . H1112 . 121.5(48) no
H1102 . C110 . H1112 . 75.2(32) no
H1103 . C110 . H1112 . 34.3(32) no
H1111 . C110 . H1112 . 113.7(54) no
C39 . C111 . C110 . 82.0(41) yes
C39 . C111 . H1101 . 102.1(28) no
C110 . C111 . H1101 . 52.4(33) no
C39 . C111 . H1103 . 130.5(49) no
C110 . C111 . H1103 . 79.0(43) no
H1101 . C111 . H1103 . 101.5(44) no
C39 . C111 . H1111 . 110.6(15) no
C110 . C111 . H1111 . 86.9(46) no
H1101 . C111 . H1111 . 34.6(21) no
H1103 . C111 . H1111 . 113.5(42) no
C39 . C111 . H1112 . 108.2(14) no
C110 . C111 . H1112 . 44.3(43) no
H1101 . C111 . H1112 . 81.5(22) no
H1103 . C111 . H1112 . 35.3(28) no
H1111 . C111 . H1112 . 109.476 no
C39 . C111 . H1113 . 109.6(14) no
C110 . C111 . H1113 . 153.6(43) no
H1101 . C111 . H1113 . 140.3(22) no
H1103 . C111 . H1113 . 75.5(28) no
H1111 . C111 . H1113 . 109.476 no
H1112 . C111 . H1113 . 109.476 no
C39 . C112 . C113 . 76.6(33) yes
C39 . C112 . H1121 . 110.5(14) no
C113 . C112 . H1121 . 80.7(37) no
C39 . C112 . H1122 . 108.4(14) no
C113 . C112 . H1122 . 54.9(35) no
H1121 . C112 . H1122 . 109.476 no
C39 . C112 . H1123 . 109.5(14) no
C113 . C112 . H1123 . 164.2(35) no
H1121 . C112 . H1123 . 109.476 no
H1122 . C112 . H1123 . 109.476 no
C39 . C112 . H1133 . 135.4(48) no
C113 . C112 . H1133 . 79.2(40) no
H1121 . C112 . H1133 . 101.8(42) no
H1122 . C112 . H1133 . 29.3(33) no
H1123 . C112 . H1133 . 86.7(29) no
C39 . C113 . C112 . 71.7(33) yes
C39 . C113 . H1121 . 98.0(26) no
C112 . C113 . H1121 . 55.7(27) no
C39 . C113 . H1122 . 114.6(38) no
C112 . C113 . H1122 . 72.4(33) no
H1121 . C113 . H1122 . 104.2(39) no
C39 . C113 . H1131 . 110.4(13) no
C112 . C113 . H1131 . 98.5(37) no
H1121 . C113 . H1131 . 43.1(21) no
H1122 . C113 . H1131 . 127.6(35) no
C39 . C113 . H1132 . 109.6(13) no
C112 . C113 . H1132 . 148.7(36) no
H1121 . C113 . H1132 . 147.9(22) no
H1122 . C113 . H1132 . 79.4(27) no
H1131 . C113 . H1132 . 109.476 no
C39 . C113 . H1133 . 108.5(13) no
C112 . C113 . H1133 . 45.6(34) no
H1121 . C113 . H1133 . 75.4(22) no
H1122 . C113 . H1133 . 30.7(28) no
H1131 . C113 . H1133 . 109.476 no
H1132 . C113 . H1133 . 109.476 no
C55 . C114 . C100 . 73.3(36) yes
C55 . C114 . C101 . 77.1(36) yes
C100 . C114 . C101 . 148.8(60) yes
C55 . C114 . H1141 . 110.8(25) no
C100 . C114 . H1141 . 98.6(36) no
C101 . C114 . H1141 . 100.9(32) no
C55 . C114 . H1142 . 106.7(28) no
C100 . C114 . H1142 . 149.2(36) no
C101 . C114 . H1142 . 36.9(31) no
H1141 . C114 . H1142 . 109.476 no
C55 . C114 . H1143 . 110.8(27) no
C100 . C114 . H1143 . 46.9(35) no
C101 . C114 . H1143 . 142.2(32) no
H1141 . C114 . H1143 . 109.476 no
H1142 . C114 . H1143 . 109.476 no
C105 . H1062 . C106 . 61.6(46) no
C105 . H1062 . H1053 . 64.1(115) no
C106 . H1062 . H1053 . 5.2(130) no
C105 . H1053 . C106 . 82.1(91) no
C105 . H1053 . H1062 . 93.6(126) no
C106 . H1053 . H1062 . 171.0(224) no
C110 . H1101 . C111 . 36.8(21) no
C110 . H1101 . H1111 . 89.0(49) no
C111 . H1101 . H1111 . 52.3(35) no
C110 . H1103 . C111 . 47.9(28) no
C110 . H1103 . H1112 . 43.1(55) no
C111 . H1103 . H1112 . 90.2(64) no
C110 . H1111 . C111 . 38.2(23) no
C110 . H1111 . H1101 . 55.0(35) no
C111 . H1111 . H1101 . 93.2(49) no
C110 . H1112 . C111 . 49.0(31) no
C110 . H1112 . H1103 . 102.6(69) no
C111 . H1112 . H1103 . 54.5(54) no
C112 . H1121 . C113 . 43.6(21) no
C112 . H1121 . H1131 . 99.1(38) no
C113 . H1121 . H1131 . 55.8(27) no
C112 . H1122 . C113 . 52.8(26) no
C112 . H1122 . H1133 . 44.2(55) no
C113 . H1122 . H1133 . 90.2(67) no
C113 . H1131 . H1121 . 81.2(38) no
C112 . H1133 . C113 . 55.1(29) no
C112 . H1133 . H1122 . 106.5(70) no
C113 . H1133 . H1122 . 59.1(55) no
C101 . H1012 . H1142 . 41.0(77) no
C102 . H1023 . C103 . 61.4(25) no
C102 . H1023 . H1032 . 42.5(102) no
C103 . H1023 . H1032 . 42.8(87) no
C102 . H1032 . C103 . 77.0(37) no
C102 . H1032 . H1023 . 123.0(129) no
C103 . H1032 . H1023 . 125.6(106) no
C103 . H1033 . C104 . 78.8(29) no
C103 . H1033 . H1043 . 132.8(64) no
C104 . H1033 . H1043 . 62.4(52) no
C104 . H1042 . H1003 . 118.4(44) no
C104 . H1043 . H1033 . 90.6(63) no
C100 . H1002 . H1143 . 63.0(102) no
C100 . H1003 . H1042 . 112.8(44) no
C101 . H1142 . C114 . 86.9(51) no
C101 . H1142 . H1012 . 114.6(107) no
C114 . H1142 . H1012 . 130.0(82) no
C100 . H1143 . C114 . 78.4(42) no
C100 . H1143 . H1002 . 94.9(108) no
C114 . H1143 . H1002 . 138.1(111) no

loop_
_geom_bond_atom_site_label_1
_geom_bond_site_symmetry_1
_geom_bond_atom_site_label_2
_geom_bond_site_symmetry_2
_geom_bond_distance
_geom_bond_publ_flag
S1 . C11 . 1.804(15) yes
S1 . C18 . 1.792(13) yes
S2 . C29 . 1.769(14) yes
S2 . C37 . 1.791(15) yes
S3 . C15 . 1.748(13) yes
S3 . C34 . 1.771(14) yes
S4 . C42 . 1.738(15) yes
S4 . C46 . 1.765(14) yes
N10 . C16 . 1.391(15) yes
N10 . C43 . 1.346(17) yes
N13 . C21 . 1.362(17) yes
N13 . C24 . 1.426(17) yes
O5 . C12 . 1.424(17) yes
O5 . C38 . 1.442(15) yes
O6 . C31 . 1.388(16) yes
O6 . C45 . 1.460(15) yes
O7 . C36 . 1.328(15) yes
O8 . C21 . 1.239(15) yes
O9 . C40 . 1.363(15) yes
O14 . C43 . 1.290(16) yes
O100 . C2 . 1.53(3) yes
O100 . H1 . 1.140 no
C1 . C2 . 1.49(3) yes
C1 . H11 . 1.000 no
C1 . H12 . 1.000 no
C1 . H13 . 1.000 no
C2 . H21 . 1.000 no
C2 . H22 . 1.000 no
C11 . C20 . 1.398(18) yes
C11 . C31 . 1.311(18) yes
C12 . C37 . 1.367(18) yes
C12 . C42 . 1.401(19) yes
C15 . C28 . 1.428(17) yes
C15 . C31 . 1.429(18) yes
C16 . C30 . 1.344(16) yes
C16 . C32 . 1.421(17) yes
C17 . C20 . 1.419(17) yes
C17 . C28 . 1.341(17) yes
C17 . C39 . 1.526(18) yes
C18 . C19 . 1.339(18) yes
C18 . C36 . 1.413(17) yes
C19 . C41 . 1.411(18) yes
C19 . H191 . 1.000 no
C20 . H201 . 1.000 no
C21 . C45 . 1.481(19) yes
C22 . C23 . 1.353(17) yes
C22 . C42 . 1.401(19) yes
C22 . H221 . 1.000 no
C23 . C26 . 1.444(17) yes
C23 . C51 . 1.55(2) yes
C24 . C48 . 1.296(19) yes
C24 . C61 . 1.42(2) yes
C25 . C33 . 1.354(17) yes
C25 . C44 . 1.359(17) yes
C25 . C57 . 1.532(19) yes
C26 . C37 . 1.360(18) yes
C26 . H261 . 1.000 no
C28 . H281 . 1.000 no
C29 . C35 . 1.381(18) yes
C29 . C36 . 1.406(17) yes
C30 . C33 . 1.393(17) yes
C30 . H301 . 1.000 no
C32 . C44 . 1.389(18) yes
C32 . H321 . 1.000 no
C33 . H331 . 1.000 no
C34 . C40 . 1.410(18) yes
C34 . C47 . 1.372(18) yes
C35 . C41 . 1.396(18) yes
C35 . H351 . 1.000 no
C38 . C43 . 1.453(19) yes
C38 . H381 . 1.000 no
C38 . H382 . 1.000 no
C39 . C109 . 1.52(2) yes
C39 . C110 . 1.55(3) yes
C39 . C111 . 1.46(3) yes
C39 . C112 . 1.51(3) yes
C39 . C113 . 1.55(3) yes
C40 . C46 . 1.392(18) yes
C41 . C55 . 1.50(2) yes
C44 . H441 . 1.000 no
C45 . H451 . 1.000 no
C45 . H452 . 1.000 no
C46 . C49 . 1.368(18) yes
C47 . C52 . 1.408(19) yes
C47 . H471 . 1.000 no
C48 . C56 . 1.42(2) yes
C48 . H481 . 1.000 no
C49 . C52 . 1.386(19) yes
C49 . H491 . 1.000 no
C50 . C52 . 1.56(2) yes
C50 . C105 . 1.42(8) yes
C50 . C106 . 1.53(2) yes
C50 . C107 . 1.48(2) yes
C50 . C108 . 1.50(2) yes
C51 . C54 . 1.51(2) yes
C51 . C59 . 1.54(2) yes
C51 . C62 . 1.54(2) yes
C54 . H541 . 1.000 no
C54 . H542 . 1.000 no
C54 . H543 . 1.000 no
C55 . C100 . 1.58(4) yes
C55 . C101 . 1.65(3) yes
C55 . C102 . 1.56(3) yes
C55 . C103 . 1.43(5) yes
C55 . C104 . 1.55(3) yes
C55 . C114 . 1.43(5) yes
C56 . C58 . 1.33(2) yes
C56 . H561 . 1.000 no
C57 . H571 . 1.000 no
C57 . H572 . 1.000 no
C57 . H573 . 1.000 no
C58 . C60 . 1.39(2) yes
C58 . C71 . 1.54(2) yes
C59 . H591 . 1.000 no
C59 . H592 . 1.000 no
C59 . H593 . 1.000 no
C60 . C61 . 1.41(2) yes
C60 . H601 . 1.000 no
C61 . H611 . 1.000 no
C62 . H621 . 1.000 no
C62 . H622 . 1.000 no
C62 . H623 . 1.000 no
C71 . H711 . 1.000 no
C71 . H712 . 1.000 no
C71 . H713 . 1.000 no
C100 . C104 . 1.59(5) yes
C100 . C114 . 1.20(6) yes
C100 . H1001 . 1.000 no
C100 . H1002 . 1.000 no
C100 . H1003 . 1.000 no
C100 . H1143 . 0.89(7) no
C101 . C114 . 1.20(6) yes
C101 . H1011 . 1.000 no
C101 . H1012 . 1.000 no
C101 . H1013 . 1.000 no
C101 . H1142 . 0.72(6) no
C102 . C103 . 1.13(5) yes
C102 . H1021 . 1.000 no
C102 . H1022 . 1.000 no
C102 . H1023 . 1.000 no
C102 . H1032 . 0.81(5) no
C103 . C104 . 1.35(5) yes
C103 . H1023 . 1.20(6) no
C103 . H1031 . 1.000 no
C103 . H1032 . 1.000 no
C103 . H1033 . 1.000 no
C104 . H1033 . 1.13(5) no
C104 . H1041 . 1.000 no
C104 . H1042 . 1.000 no
C104 . H1043 . 1.000 no
C105 . C106 . 1.08(9) yes
C105 . C108 . 1.65(9) yes
C105 . H1062 . 1.11(9) no
C105 . H1051 . 1.000 no
C105 . H1052 . 1.000 no
C105 . H1053 . 1.000 no
C106 . H1061 . 1.000 no
C106 . H1062 . 1.000 no
C106 . H1063 . 1.000 no
C106 . H1053 . 0.58(9) no
C107 . H1071 . 1.000 no
C107 . H1072 . 1.000 no
C107 . H1073 . 1.000 no
C108 . H1081 . 1.000 no
C108 . H1082 . 1.000 no
C108 . H1083 . 1.000 no
C109 . H1091 . 1.000 no
C109 . H1092 . 1.000 no
C109 . H1093 . 1.000 no
C110 . C111 . 0.76(4) yes
C110 . H1101 . 1.000 no
C110 . H1102 . 1.000 no
C110 . H1103 . 1.000 no
C110 . H1111 . 1.22(5) no
C110 . H1112 . 0.70(6) no
C111 . H1101 . 1.26(5) no
C111 . H1103 . 0.81(5) no
C111 . H1111 . 1.000 no
C111 . H1112 . 1.000 no
C111 . H1113 . 1.000 no
C112 . C113 . 0.84(4) yes
C112 . H1121 . 1.000 no
C112 . H1122 . 1.000 no
C112 . H1123 . 1.000 no
C112 . H1133 . 0.73(5) no
C113 . H1121 . 1.19(5) no
C113 . H1122 . 0.86(5) no
C113 . H1131 . 1.000 no
C113 . H1132 . 1.000 no
C113 . H1133 . 1.000 no
C114 . H1141 . 1.000 no
C114 . H1142 . 1.000 no
C114 . H1143 . 1.000 no
H1062 . H1053 . 0.42(9) no
H1101 . H1111 . 0.72(4) no
H1103 . H1112 . 0.58(4) no
H1121 . H1131 . 0.83(4) no
H1122 . H1133 . 0.51(4) no
H1012 . H1142 . 0.45(7) no
H1023 . H1032 . 0.30(6) no
H1033 . H1043 . 0.51(5) no
H1042 . H1003 . 0.72(5) no
H1002 . H1143 . 0.38(7) no
